data_7013953
loop_
_publ_author_name
'Komuro, Takashi'
'Matsuo, Tsukasa'
'Kawaguchi, Hiroyuki'
'Tatsumi, Kazuyuki'

_publ_section_title
;
 Synthesis and structural characterization of silanethiolato complexes
 having tert-butyldimethylsilyl and trimethylsilyl groups.
;
_journal_issue 10
_journal_name_full 'Dalton transactions (Cambridge, England : 2003)'
_journal_page_first 1618
_journal_page_last 1625
_journal_paper_doi 10.1039/b316567a
_journal_year 2004
_chemical_formula_moiety Ni(SSiMe2tBu)2(dppe)
_chemical_formula_sum 'C38 H54 Ni P2 S2 Si2'
_chemical_formula_weight 751.78
_space_group_IT_number 14
_symmetry_cell_setting monoclinic
_symmetry_Int_Tables_number 14
_symmetry_space_group_name_Hall '-P 2ybc'
_symmetry_space_group_name_H-M 'P 1 21/c 1'
_audit_creation_date 2004-03-03
_audit_creation_method 'by CrystalStructure v3.5.1'
_cell_angle_alpha 90
_cell_angle_beta 92.561(3)
_cell_angle_gamma 90
_cell_formula_units_Z 4
_cell_length_a 10.802(2)
_cell_length_b 26.287(4)
_cell_length_c 14.132(2)
_cell_measurement_reflns_used 8843
_cell_measurement_temperature 193.1
_cell_measurement_theta_max 27.5
_cell_measurement_theta_min 3.1
_cell_volume 4008.8(11)
_computing_cell_refinement CrystalClear
_computing_data_collection CrystalClear
_computing_data_reduction CrystalStructure
_computing_publication_material 'CrystalStructure Ver. 3.5.1'
_computing_structure_refinement CRYSTALS
_computing_structure_solution 'DIRDIF99 (PATTY)'
_diffrn_detector_area_resol_mean 7.31
_diffrn_measured_fraction_theta_full 0.9877
_diffrn_measured_fraction_theta_max 0.9817
_diffrn_measurement_device_type 'Rigaku Mercury'
_diffrn_measurement_method \w
_diffrn_radiation_type 'Mo K\a'
_diffrn_radiation_wavelength 0.7107
_diffrn_reflns_av_R_equivalents 0.081
_diffrn_reflns_limit_h_max 14
_diffrn_reflns_limit_h_min -14
_diffrn_reflns_limit_k_max 33
_diffrn_reflns_limit_k_min -31
_diffrn_reflns_limit_l_max 18
_diffrn_reflns_limit_l_min -13
_diffrn_reflns_number 67758
_diffrn_reflns_theta_full 25.00
_diffrn_reflns_theta_max 27.48
_exptl_absorpt_coefficient_mu 0.753
_exptl_absorpt_correction_T_max 0.963
_exptl_absorpt_correction_T_min 0.859
_exptl_absorpt_correction_type multi-scan
_exptl_absorpt_process_details 'Jacobson, R. (1998) Private communication'
_exptl_crystal_colour purple
_exptl_crystal_density_diffrn 1.246
_exptl_crystal_density_method 'not measured'
_exptl_crystal_description platelet
_exptl_crystal_F_000 1600.00
_exptl_crystal_size_max 0.15
_exptl_crystal_size_mid 0.10
_exptl_crystal_size_min 0.05
_refine_diff_density_max 3.63
_refine_diff_density_min -1.66
_refine_ls_extinction_method none
_refine_ls_goodness_of_fit_ref 1.001
_refine_ls_hydrogen_treatment refall
_refine_ls_number_parameters 460
_refine_ls_number_reflns 7000
_refine_ls_R_factor_gt 0.0800
_refine_ls_shift/su_max 0.0000
_refine_ls_structure_factor_coef Fsqd
_refine_ls_weighting_details 'w = 1/[0.0045Fo^2^ + 1.0000\s(Fo^2^)]/(4Fo^2^)'
_refine_ls_weighting_scheme calc
_refine_ls_wR_factor_ref 0.2260
_reflns_number_gt 5362
_reflns_number_total 9249
_reflns_threshold_expression F^2^>2.0\s(F^2^)
_cod_data_source_file b316567a.txt
_cod_data_source_block Ni(SSiMe2tBu)2(dppe)
_cod_original_cell_volume 4008.7(12)
_cod_original_formula_sum 'C38 H54 Ni P2 S2 Si2 '
_cod_database_code 7013953

loop_
_symmetry_equiv_pos_as_xyz
x,y,z
-x,-y,-z
-x,y+1/2,-z+1/2
x,-y+1/2,z+1/2

loop_
_atom_site_label
_atom_site_type_symbol
_atom_site_fract_x
_atom_site_fract_y
_atom_site_fract_z
_atom_site_U_iso_or_equiv
_atom_site_adp_type
_atom_site_occupancy
_atom_site_symmetry_multiplicity
_atom_site_calc_flag
_atom_site_refinement_flags
_atom_site_disorder_assembly
_atom_site_disorder_group
Ni(1) Ni 0.14084(7) 0.15187(3) 0.31370(5) 0.0245(2) Uani 1.00 1 d . . .
S(1) S 0.0690(2) 0.16050(5) 0.16240(11) 0.0300(4) Uani 1.00 1 d . . .
S(2) S 0.2076(1) 0.07103(5) 0.30957(10) 0.0291(4) Uani 1.00 1 d . . .
P(1) P 0.2138(2) 0.15114(6) 0.45900(11) 0.0269(4) Uani 1.00 1 d . . .
P(2) P 0.0842(1) 0.22913(6) 0.34269(11) 0.0263(4) Uani 1.00 1 d . . .
Si(1) Si -0.0753(2) 0.10605(7) 0.14166(12) 0.0338(5) Uani 1.00 1 d . . .
Si(2) Si 0.3500(2) 0.06636(6) 0.21031(13) 0.0335(5) Uani 1.00 1 d . . .
C(1) C -0.1706(7) 0.0997(3) 0.2487(5) 0.051(2) Uani 1.00 1 d . . .
C(2) C -0.0223(7) 0.0404(2) 0.1132(5) 0.048(2) Uani 1.00 1 d . . .
C(3) C -0.1784(6) 0.1289(2) 0.0365(4) 0.036(2) Uani 1.00 1 d . . .
C(4) C -0.2869(7) 0.0922(3) 0.0206(5) 0.048(2) Uani 1.00 1 d . . .
C(5) C -0.1039(7) 0.1288(3) -0.0523(5) 0.050(2) Uani 1.00 1 d . . .
C(6) C -0.2284(7) 0.1817(3) 0.0525(5) 0.056(2) Uani 1.00 1 d . . .
C(7) C 0.4597(7) 0.1206(3) 0.2269(6) 0.053(2) Uani 1.00 1 d . . .
C(8) C 0.2943(7) 0.0669(3) 0.0832(5) 0.055(2) Uani 1.00 1 d . . .
C(9) C 0.4310(6) 0.0027(2) 0.2333(5) 0.036(2) Uani 1.00 1 d . . .
C(10) C 0.5156(7) -0.0100(3) 0.1533(5) 0.049(2) Uani 1.00 1 d . . .
C(11) C 0.3342(7) -0.0396(2) 0.2412(6) 0.051(2) Uani 1.00 1 d . . .
C(12) C 0.5106(7) 0.0047(3) 0.3251(5) 0.054(2) Uani 1.00 1 d . . .
C(13) C 0.3821(6) 0.1467(2) 0.4771(4) 0.032(2) Uani 1.00 1 d . . .
C(14) C 0.4538(6) 0.1894(3) 0.4596(5) 0.041(2) Uani 1.00 1 d . . .
C(15) C 0.5823(7) 0.1860(3) 0.4650(5) 0.049(2) Uani 1.00 1 d . . .
C(16) C 0.6397(7) 0.1407(3) 0.4872(5) 0.050(2) Uani 1.00 1 d . . .
C(17) C 0.5679(7) 0.0985(3) 0.5053(5) 0.048(2) Uani 1.00 1 d . . .
C(18) C 0.4398(6) 0.1011(3) 0.4991(5) 0.041(2) Uani 1.00 1 d . . .
C(19) C 0.1423(6) 0.1048(2) 0.5353(4) 0.032(2) Uani 1.00 1 d . . .
C(20) C 0.1894(7) 0.0973(3) 0.6281(5) 0.043(2) Uani 1.00 1 d . . .
C(21) C 0.1260(8) 0.0661(3) 0.6878(5) 0.053(2) Uani 1.00 1 d . . .
C(22) C 0.0173(7) 0.0426(3) 0.6582(6) 0.052(2) Uani 1.00 1 d . . .
C(23) C -0.0292(7) 0.0507(3) 0.5674(5) 0.049(2) Uani 1.00 1 d . . .
C(24) C 0.0332(6) 0.0811(2) 0.5057(5) 0.040(2) Uani 1.00 1 d . . .
C(25) C 0.1768(6) 0.2114(2) 0.5201(4) 0.031(2) Uani 1.00 1 d . . .
C(26) C 0.0609(6) 0.2336(2) 0.4692(4) 0.032(2) Uani 1.00 1 d . . .
C(27) C -0.0504(5) 0.2599(2) 0.2868(4) 0.028(2) Uani 1.00 1 d . . .
C(28) C -0.1666(6) 0.2405(2) 0.3042(5) 0.037(2) Uani 1.00 1 d . . .
C(29) C -0.2716(6) 0.2631(3) 0.2657(5) 0.040(2) Uani 1.00 1 d . . .
C(30) C -0.2634(6) 0.3046(3) 0.2081(4) 0.040(2) Uani 1.00 1 d . . .
C(31) C -0.1467(7) 0.3247(3) 0.1913(5) 0.041(2) Uani 1.00 1 d . . .
C(32) C -0.0420(6) 0.3019(2) 0.2300(4) 0.036(2) Uani 1.00 1 d . . .
C(33) C 0.2136(5) 0.2717(2) 0.3222(4) 0.028(2) Uani 1.00 1 d . . .
C(34) C 0.2930(5) 0.2602(2) 0.2506(4) 0.031(2) Uani 1.00 1 d . . .
C(35) C 0.3952(6) 0.2901(3) 0.2360(5) 0.039(2) Uani 1.00 1 d . . .
C(36) C 0.4204(7) 0.3317(3) 0.2935(5) 0.047(2) Uani 1.00 1 d . . .
C(37) C 0.3430(7) 0.3435(3) 0.3643(5) 0.047(2) Uani 1.00 1 d . . .
C(38) C 0.2396(6) 0.3140(2) 0.3794(5) 0.038(2) Uani 1.00 1 d . . .
H(1) H -0.2003 0.1329 0.2667 0.062 Uiso 1.00 1 c . . .
H(2) H -0.2407 0.0774 0.2345 0.062 Uiso 1.00 1 c . . .
H(3) H -0.1198 0.0854 0.3004 0.062 Uiso 1.00 1 c . . .
H(4) H -0.0936 0.0187 0.1000 0.058 Uiso 1.00 1 c . . .
H(5) H 0.0279 0.0417 0.0581 0.058 Uiso 1.00 1 c . . .
H(6) H 0.0266 0.0268 0.1666 0.058 Uiso 1.00 1 c . . .
H(7) H -0.3361 0.0917 0.0764 0.058 Uiso 1.00 1 c . . .
H(8) H -0.3382 0.1032 -0.0337 0.058 Uiso 1.00 1 c . . .
H(9) H -0.2554 0.0583 0.0091 0.058 Uiso 1.00 1 c . . .
H(10) H -0.0731 0.0947 -0.0630 0.060 Uiso 1.00 1 c . . .
H(11) H -0.1564 0.1393 -0.1063 0.060 Uiso 1.00 1 c . . .
H(12) H -0.0346 0.1521 -0.0443 0.060 Uiso 1.00 1 c . . .
H(13) H -0.1598 0.2055 0.0597 0.067 Uiso 1.00 1 c . . .
H(14) H -0.2818 0.1918 -0.0014 0.067 Uiso 1.00 1 c . . .
H(15) H -0.2754 0.1820 0.1094 0.067 Uiso 1.00 1 c . . .
H(16) H 0.4905 0.1217 0.2924 0.065 Uiso 1.00 1 c . . .
H(17) H 0.5286 0.1162 0.1860 0.065 Uiso 1.00 1 c . . .
H(18) H 0.4174 0.1523 0.2110 0.065 Uiso 1.00 1 c . . .
H(19) H 0.2536 0.0989 0.0683 0.067 Uiso 1.00 1 c . . .
H(20) H 0.3644 0.0626 0.0434 0.067 Uiso 1.00 1 c . . .
H(21) H 0.2363 0.0392 0.0720 0.067 Uiso 1.00 1 c . . .
H(22) H 0.5550 -0.0426 0.1655 0.059 Uiso 1.00 1 c . . .
H(23) H 0.4668 -0.0115 0.0940 0.059 Uiso 1.00 1 c . . .
H(24) H 0.5786 0.0161 0.1491 0.059 Uiso 1.00 1 c . . .
H(25) H 0.2807 -0.0317 0.2925 0.062 Uiso 1.00 1 c . . .
H(26) H 0.2849 -0.0421 0.1823 0.062 Uiso 1.00 1 c . . .
H(27) H 0.3759 -0.0717 0.2540 0.062 Uiso 1.00 1 c . . .
H(28) H 0.5503 -0.0280 0.3364 0.065 Uiso 1.00 1 c . . .
H(29) H 0.5735 0.0307 0.3196 0.065 Uiso 1.00 1 c . . .
H(30) H 0.4591 0.0128 0.3776 0.065 Uiso 1.00 1 c . . .
H(31) H 0.4139 0.2215 0.4437 0.049 Uiso 1.00 1 c . . .
H(32) H 0.6323 0.2158 0.4535 0.058 Uiso 1.00 1 c . . .
H(33) H 0.7294 0.1384 0.4905 0.060 Uiso 1.00 1 c . . .
H(34) H 0.6080 0.0665 0.5220 0.057 Uiso 1.00 1 c . . .
H(35) H 0.3903 0.0711 0.5102 0.048 Uiso 1.00 1 c . . .
H(36) H 0.2656 0.1139 0.6498 0.052 Uiso 1.00 1 c . . .
H(37) H 0.1593 0.0602 0.7518 0.063 Uiso 1.00 1 c . . .
H(38) H -0.0265 0.0209 0.7009 0.063 Uiso 1.00 1 c . . .
H(39) H -0.1064 0.0347 0.5463 0.059 Uiso 1.00 1 c . . .
H(40) H -0.0001 0.0865 0.4415 0.048 Uiso 1.00 1 c . . .
H(41) H 0.1623 0.2048 0.5863 0.038 Uiso 1.00 1 c . . .
H(42) H 0.2449 0.2351 0.5156 0.038 Uiso 1.00 1 c . . .
H(43) H 0.0495 0.2688 0.4874 0.039 Uiso 1.00 1 c . . .
H(44) H -0.0111 0.2139 0.4854 0.039 Uiso 1.00 1 c . . .
H(45) H -0.1732 0.2107 0.3442 0.044 Uiso 1.00 1 c . . .
H(46) H -0.3525 0.2493 0.2785 0.048 Uiso 1.00 1 c . . .
H(47) H -0.3377 0.3203 0.1801 0.047 Uiso 1.00 1 c . . .
H(48) H -0.1399 0.3544 0.1511 0.049 Uiso 1.00 1 c . . .
H(49) H 0.0391 0.3157 0.2180 0.043 Uiso 1.00 1 c . . .
H(50) H 0.2757 0.2308 0.2108 0.037 Uiso 1.00 1 c . . .
H(51) H 0.4490 0.2820 0.1849 0.047 Uiso 1.00 1 c . . .
H(52) H 0.4938 0.3521 0.2843 0.056 Uiso 1.00 1 c . . .
H(53) H 0.3597 0.3733 0.4034 0.057 Uiso 1.00 1 c . . .
H(54) H 0.1857 0.3223 0.4303 0.046 Uiso 1.00 1 c . . .

loop_
_atom_site_aniso_label
_atom_site_aniso_U_11
_atom_site_aniso_U_22
_atom_site_aniso_U_33
_atom_site_aniso_U_12
_atom_site_aniso_U_13
_atom_site_aniso_U_23
Ni(1) 0.0272(5) 0.0232(4) 0.0231(4) 0.0004(3) 0.0008(3) -0.0007(3)
S(1) 0.0348(9) 0.0293(8) 0.0256(8) -0.0021(7) -0.0020(7) 0.0010(6)
S(2) 0.0337(9) 0.0264(8) 0.0275(8) 0.0015(7) 0.0044(7) 0.0001(6)
P(1) 0.0290(9) 0.0272(8) 0.0243(8) -0.0001(7) -0.0007(7) 0.0020(7)
P(2) 0.0275(9) 0.0248(8) 0.0267(8) 0.0010(7) 0.0017(7) -0.0018(7)
Si(1) 0.0391(11) 0.0342(10) 0.0280(9) -0.0073(8) -0.0002(8) 0.0013(8)
Si(2) 0.0387(11) 0.0286(9) 0.0338(10) 0.0051(8) 0.0089(8) 0.0033(8)
C(1) 0.055(5) 0.065(5) 0.034(4) -0.019(4) 0.002(4) 0.005(4)
C(2) 0.063(5) 0.030(4) 0.051(5) -0.007(3) -0.001(4) 0.002(3)
C(3) 0.041(4) 0.040(4) 0.026(3) -0.010(3) -0.001(3) -0.004(3)
C(4) 0.044(4) 0.058(5) 0.043(4) -0.013(4) -0.003(3) 0.000(4)
C(5) 0.054(5) 0.059(5) 0.037(4) -0.014(4) -0.001(4) -0.000(4)
C(6) 0.059(5) 0.059(5) 0.049(5) 0.004(4) -0.014(4) 0.002(4)
C(7) 0.055(5) 0.041(4) 0.065(5) 0.000(4) 0.026(4) -0.001(4)
C(8) 0.065(5) 0.062(5) 0.040(4) 0.022(4) 0.016(4) 0.008(4)
C(9) 0.045(4) 0.030(3) 0.034(4) 0.006(3) 0.008(3) -0.001(3)
C(10) 0.051(5) 0.041(4) 0.055(5) 0.012(4) 0.013(4) 0.001(4)
C(11) 0.059(5) 0.026(3) 0.070(5) 0.004(3) 0.013(4) -0.005(4)
C(12) 0.056(5) 0.048(4) 0.059(5) 0.022(4) 0.005(4) 0.005(4)
C(13) 0.036(4) 0.040(4) 0.020(3) -0.001(3) -0.001(3) 0.003(3)
C(14) 0.046(4) 0.041(4) 0.035(4) -0.004(3) 0.000(3) 0.004(3)
C(15) 0.039(4) 0.069(5) 0.038(4) -0.021(4) 0.001(3) -0.006(4)
C(16) 0.036(4) 0.075(5) 0.039(4) -0.001(4) 0.002(3) -0.005(4)
C(17) 0.036(4) 0.060(5) 0.047(4) 0.011(4) -0.002(3) 0.008(4)
C(18) 0.040(4) 0.047(4) 0.034(4) -0.001(3) -0.010(3) 0.004(3)
C(19) 0.035(4) 0.032(3) 0.029(3) 0.004(3) 0.006(3) -0.001(3)
C(20) 0.046(4) 0.050(4) 0.033(4) -0.005(3) -0.002(3) -0.000(3)
C(21) 0.064(5) 0.056(5) 0.038(4) 0.001(4) 0.008(4) 0.020(4)
C(22) 0.056(5) 0.041(4) 0.062(5) -0.008(4) 0.024(4) 0.017(4)
C(23) 0.050(5) 0.044(4) 0.055(5) -0.005(4) 0.016(4) -0.003(4)
C(24) 0.038(4) 0.043(4) 0.040(4) -0.006(3) 0.006(3) 0.004(3)
C(25) 0.033(4) 0.032(3) 0.029(3) -0.004(3) 0.001(3) -0.004(3)
C(26) 0.039(4) 0.029(3) 0.030(3) -0.001(3) 0.004(3) -0.002(3)
C(27) 0.028(3) 0.032(3) 0.025(3) 0.003(3) 0.004(3) 0.002(3)
C(28) 0.032(4) 0.037(4) 0.042(4) -0.002(3) 0.001(3) 0.006(3)
C(29) 0.023(4) 0.053(4) 0.044(4) 0.000(3) 0.003(3) 0.008(4)
C(30) 0.036(4) 0.050(4) 0.032(4) 0.010(3) -0.002(3) 0.009(3)
C(31) 0.055(5) 0.034(4) 0.034(4) 0.006(3) 0.004(3) 0.009(3)
C(32) 0.030(4) 0.042(4) 0.034(4) 0.003(3) 0.005(3) 0.010(3)
C(33) 0.026(3) 0.022(3) 0.035(3) 0.004(3) -0.001(3) 0.002(3)
C(34) 0.027(3) 0.031(3) 0.035(4) 0.000(3) -0.001(3) 0.002(3)
C(35) 0.029(4) 0.048(4) 0.041(4) 0.004(3) 0.001(3) 0.002(3)
C(36) 0.034(4) 0.049(4) 0.058(5) -0.011(3) -0.000(4) 0.005(4)
C(37) 0.046(4) 0.040(4) 0.056(5) -0.009(3) 0.007(4) -0.005(4)
C(38) 0.040(4) 0.031(3) 0.045(4) -0.007(3) 0.008(3) -0.005(3)

loop_
_atom_type_symbol
_atom_type_description
_atom_type_scat_dispersion_real
_atom_type_scat_dispersion_imag
_atom_type_scat_source
C C 0.003 0.002
;
International Tables for Crystallography
(1992, Vol. C, Tables 4.2.6.8 and 6.1.1.4)
;
H H 0.000 0.000
;
International Tables for Crystallography
(1992, Vol. C, Table 6.1.1.4)
;
Si Si 0.082 0.070
;
International Tables for Crystallography
(1992, Vol. C, Tables 4.2.6.8 and 6.1.1.4)
;
P P 0.102 0.094
;
International Tables for Crystallography
(1992, Vol. C, Tables 4.2.6.8 and 6.1.1.4)
;
S S 0.125 0.123
;
International Tables for Crystallography
(1992, Vol. C, Tables 4.2.6.8 and 6.1.1.4)
;
Ni Ni 0.339 1.112
;
International Tables for Crystallography
(1992, Vol. C, Tables 4.2.6.8 and 6.1.1.4)
;

loop_
_geom_angle_atom_site_label_1
_geom_angle_atom_site_label_2
_geom_angle_atom_site_label_3
_geom_angle
_geom_angle_publ_flag
_geom_angle_site_symmetry_1
_geom_angle_site_symmetry_2
_geom_angle_site_symmetry_3
S(1) Ni(1) S(2) 99.67(6) yes . . .
S(1) Ni(1) P(1) 174.62(7) yes . . .
S(1) Ni(1) P(2) 89.82(6) yes . . .
S(2) Ni(1) P(1) 84.99(6) yes . . .
S(2) Ni(1) P(2) 170.47(7) yes . . .
P(1) Ni(1) P(2) 85.58(6) yes . . .
Si(1) S(1) Ni(1) 106.39(8) yes . . .
Si(2) S(2) Ni(1) 108.28(8) yes . . .
C(13) P(1) C(19) 108.6(3) yes . . .
C(13) P(1) C(25) 102.9(3) yes . . .
C(13) P(1) Ni(1) 116.8(2) yes . . .
C(19) P(1) C(25) 100.9(3) yes . . .
C(19) P(1) Ni(1) 114.9(2) yes . . .
C(25) P(1) Ni(1) 110.9(2) yes . . .
C(26) P(2) C(27) 104.8(3) yes . . .
C(26) P(2) C(33) 104.9(3) yes . . .
C(26) P(2) Ni(1) 107.4(2) yes . . .
C(27) P(2) C(33) 105.2(3) yes . . .
C(27) P(2) Ni(1) 124.3(2) yes . . .
C(33) P(2) Ni(1) 108.7(2) yes . . .
C(1) Si(1) C(2) 106.0(3) yes . . .
C(1) Si(1) C(3) 109.4(3) yes . . .
C(1) Si(1) S(1) 112.0(2) yes . . .
C(2) Si(1) C(3) 107.2(3) yes . . .
C(2) Si(1) S(1) 115.0(3) yes . . .
C(3) Si(1) S(1) 107.1(2) yes . . .
C(7) Si(2) C(8) 106.9(3) yes . . .
C(7) Si(2) C(9) 111.5(3) yes . . .
C(7) Si(2) S(2) 110.3(3) yes . . .
C(8) Si(2) C(9) 107.2(3) yes . . .
C(8) Si(2) S(2) 114.9(3) yes . . .
C(9) Si(2) S(2) 106.1(2) yes . . .
C(4) C(3) C(5) 108.0(5) yes . . .
C(4) C(3) C(6) 109.0(6) yes . . .
C(4) C(3) Si(1) 109.5(4) yes . . .
C(5) C(3) C(6) 109.3(6) yes . . .
C(5) C(3) Si(1) 109.2(5) yes . . .
C(6) C(3) Si(1) 111.8(5) yes . . .
C(10) C(9) C(11) 109.2(5) yes . . .
C(10) C(9) C(12) 107.7(6) yes . . .
C(10) C(9) Si(2) 110.6(4) yes . . .
C(11) C(9) C(12) 108.8(6) yes . . .
C(11) C(9) Si(2) 109.8(5) yes . . .
C(12) C(9) Si(2) 110.6(4) yes . . .
C(14) C(13) C(18) 119.4(6) yes . . .
C(14) C(13) P(1) 118.8(5) yes . . .
C(18) C(13) P(1) 121.5(5) yes . . .
C(15) C(14) C(13) 120.1(6) yes . . .
C(16) C(15) C(14) 120.5(7) yes . . .
C(17) C(16) C(15) 119.1(7) yes . . .
C(18) C(17) C(16) 121.0(7) yes . . .
C(13) C(18) C(17) 119.8(6) yes . . .
C(20) C(19) C(24) 119.3(6) yes . . .
C(20) C(19) P(1) 120.3(5) yes . . .
C(24) C(19) P(1) 120.0(5) yes . . .
C(21) C(20) C(19) 119.2(6) yes . . .
C(22) C(21) C(20) 121.3(7) yes . . .
C(23) C(22) C(21) 119.1(7) yes . . .
C(24) C(23) C(22) 120.8(7) yes . . .
C(19) C(24) C(23) 120.2(6) yes . . .
C(26) C(25) P(1) 107.2(4) yes . . .
P(2) C(26) C(25) 106.9(4) yes . . .
C(28) C(27) C(32) 119.0(6) yes . . .
C(28) C(27) P(2) 118.2(4) yes . . .
C(32) C(27) P(2) 122.8(5) yes . . .
C(29) C(28) C(27) 120.6(6) yes . . .
C(30) C(29) C(28) 120.5(6) yes . . .
C(31) C(30) C(29) 119.1(6) yes . . .
C(32) C(31) C(30) 120.1(6) yes . . .
C(27) C(32) C(31) 120.7(6) yes . . .
C(34) C(33) C(38) 118.8(5) yes . . .
C(34) C(33) P(2) 118.9(4) yes . . .
C(38) C(33) P(2) 122.2(5) yes . . .
C(35) C(34) C(33) 120.6(6) yes . . .
C(36) C(35) C(34) 120.1(6) yes . . .
C(37) C(36) C(35) 119.9(7) yes . . .
C(38) C(37) C(36) 120.6(6) yes . . .
C(33) C(38) C(37) 120.0(6) yes . . .

loop_
_geom_bond_atom_site_label_1
_geom_bond_atom_site_label_2
_geom_bond_distance
_geom_bond_publ_flag
_geom_bond_site_symmetry_1
_geom_bond_site_symmetry_2
Ni(1) S(1) 2.253(2) yes . .
Ni(1) S(2) 2.246(2) yes . .
Ni(1) P(1) 2.166(2) yes . .
Ni(1) P(2) 2.166(2) yes . .
S(1) Si(1) 2.127(2) yes . .
S(2) Si(2) 2.131(2) yes . .
P(1) C(13) 1.828(6) yes . .
P(1) C(19) 1.821(6) yes . .
P(1) C(25) 1.855(6) yes . .
P(2) C(26) 1.821(6) yes . .
P(2) C(27) 1.814(6) yes . .
P(2) C(33) 1.824(6) yes . .
Si(1) C(1) 1.875(7) yes . .
Si(1) C(2) 1.867(7) yes . .
Si(1) C(3) 1.913(6) yes . .
Si(2) C(7) 1.863(7) yes . .
Si(2) C(8) 1.868(7) yes . .
Si(2) C(9) 1.909(6) yes . .
C(3) C(4) 1.53(1) yes . .
C(3) C(5) 1.521(9) yes . .
C(3) C(6) 1.51(1) yes . .
C(9) C(10) 1.52(1) yes . .
C(9) C(11) 1.534(9) yes . .
C(9) C(12) 1.53(1) yes . .
C(13) C(14) 1.392(9) yes . .
C(13) C(18) 1.380(9) yes . .
C(14) C(15) 1.39(1) yes . .
C(15) C(16) 1.37(1) yes . .
C(16) C(17) 1.38(1) yes . .
C(17) C(18) 1.38(1) yes . .
C(19) C(20) 1.399(9) yes . .
C(19) C(24) 1.382(9) yes . .
C(20) C(21) 1.38(1) yes . .
C(21) C(22) 1.38(1) yes . .
C(22) C(23) 1.37(1) yes . .
C(23) C(24) 1.38(1) yes . .
C(25) C(26) 1.531(8) yes . .
C(27) C(28) 1.387(9) yes . .
C(27) C(32) 1.371(8) yes . .
C(28) C(29) 1.370(9) yes . .
C(29) C(30) 1.367(9) yes . .
C(30) C(31) 1.40(1) yes . .
C(31) C(32) 1.371(9) yes . .
C(33) C(34) 1.389(9) yes . .
C(33) C(38) 1.396(8) yes . .
C(34) C(35) 1.379(9) yes . .
C(35) C(36) 1.38(1) yes . .
C(36) C(37) 1.37(1) yes . .
C(37) C(38) 1.38(1) yes . .

loop_
_geom_contact_atom_site_label_1
_geom_contact_atom_site_label_2
_geom_contact_distance
_geom_contact_publ_flag
_geom_contact_site_symmetry_1
_geom_contact_site_symmetry_2
Ni(1) S(1) 2.253(2) yes . 55501
Ni(1) S(2) 2.246(2) yes . 55501
Ni(1) Si(1) 3.508(2) yes . 55501
Ni(1) Si(2) 3.548(2) yes . 55501
Ni(1) C(13) 3.406(6) yes . 55501
Ni(1) C(19) 3.366(6) yes . 55501
Ni(1) C(24) 3.529(7) yes . 55501
Ni(1) C(25) 3.317(6) yes . 55501
Ni(1) C(26) 3.219(6) yes . 55501
Ni(1) C(27) 3.523(6) yes . 55501
Ni(1) C(33) 3.248(6) yes . 55501
Ni(1) C(34) 3.425(6) yes . 55501
S(1) Ni(1) 2.253(2) yes . 55501
S(1) S(2) 3.438(2) yes . 55501
S(1) P(2) 3.120(2) yes . 55501
S(1) C(1) 3.321(8) yes . 55501
S(1) C(2) 3.370(6) yes . 55501
S(1) C(3) 3.252(6) yes . 55501
S(1) C(5) 3.590(7) yes . 55501
S(1) C(6) 3.550(8) yes . 55501
S(1) C(27) 3.434(6) yes . 55501
S(2) Ni(1) 2.246(2) yes . 55501
S(2) S(1) 3.438(2) yes . 55501
S(2) P(1) 2.981(2) yes . 55501
S(2) Si(2) 2.131(2) yes . 55501
S(2) C(7) 3.281(8) yes . 55501
S(2) C(8) 3.375(7) yes . 55501
S(2) C(9) 3.231(7) yes . 55501
S(2) C(11) 3.373(7) yes . 55501
S(2) C(13) 3.566(6) yes . 55501
S(2) C(19) 3.415(6) yes . 55501
S(2) C(24) 3.430(7) yes . 55501
P(1) S(2) 2.981(2) yes . 55501
P(1) P(2) 2.943(2) yes . 55501
P(1) C(14) 2.781(7) yes . 55501
P(1) C(18) 2.808(7) yes . 55501
P(1) C(20) 2.800(7) yes . 55501
P(1) C(24) 2.783(7) yes . 55501
P(1) C(25) 1.855(6) yes . 55501
P(1) C(26) 2.732(6) yes . 55501
P(2) S(1) 3.120(2) yes . 55501
P(2) P(1) 2.943(2) yes . 55501
P(2) C(25) 2.698(6) yes . 55501
P(2) C(28) 2.756(6) yes . 55501
P(2) C(32) 2.805(6) yes . 55501
P(2) C(34) 2.777(6) yes . 55501
P(2) C(38) 2.827(6) yes . 55501
Si(1) Ni(1) 3.508(2) yes . 55501
Si(1) Ni(1) 3.548(2) yes . 55505
Si(1) S(1) 3.548(2) yes . 55505
Si(1) S(2) 3.548(2) yes . 55505
Si(1) P(1) 3.548(2) yes . 55505
Si(1) P(2) 3.548(2) yes . 55505
Si(1) Si(1) 3.548(3) yes . 55505
Si(1) Si(2) 3.548(2) yes . 55505
Si(1) C(1) 3.548(8) yes . 55505
Si(1) C(2) 3.548(7) yes . 55505
Si(1) C(3) 1.913(6) yes . 55501
Si(1) C(3) 3.548(7) yes . 55505
Si(1) C(4) 2.818(7) yes . 55501
Si(1) C(4) 3.548(7) yes . 55505
Si(1) C(5) 2.809(7) yes . 55501
Si(1) C(5) 3.548(8) yes . 55505
Si(1) C(6) 2.846(8) yes . 55501
Si(1) C(6) 3.548(8) yes . 55505
Si(1) C(7) 3.548(7) yes . 55505
Si(1) C(8) 3.548(8) yes . 55505
Si(1) C(9) 3.548(6) yes . 55505
Si(1) C(10) 3.548(7) yes . 55505
Si(1) C(11) 3.548(7) yes . 55505
Si(1) C(12) 3.548(7) yes . 55505
Si(1) C(13) 3.548(6) yes . 55505
Si(1) C(14) 3.548(7) yes . 55505
Si(1) C(15) 3.548(8) yes . 55505
Si(1) C(16) 3.548(8) yes . 55505
Si(1) C(17) 3.548(8) yes . 55505
Si(1) C(18) 3.548(7) yes . 55505
Si(1) C(19) 3.548(6) yes . 55505
Si(1) C(20) 3.548(7) yes . 55505
Si(1) C(21) 3.548(8) yes . 55505
Si(1) C(22) 3.548(8) yes . 55505
Si(1) C(23) 3.548(7) yes . 55505
Si(1) C(24) 3.548(7) yes . 55505
Si(1) C(25) 3.548(6) yes . 55505
Si(1) C(26) 3.548(6) yes . 55505
Si(1) C(27) 3.548(6) yes . 55505
Si(1) C(28) 3.548(7) yes . 55505
Si(1) C(29) 3.548(7) yes . 55505
Si(1) C(30) 3.548(7) yes . 55505
Si(1) C(31) 3.548(7) yes . 55505
Si(1) C(32) 3.548(7) yes . 55505
Si(1) C(33) 3.548(6) yes . 55505
Si(1) C(34) 3.548(6) yes . 55505
Si(1) C(35) 3.548(7) yes . 55505
Si(1) C(36) 3.548(7) yes . 55505
Si(1) C(37) 3.548(7) yes . 55505
Si(1) C(38) 3.548(7) yes . 55505
Si(2) Ni(1) 3.548(2) yes . 55501
Si(2) S(2) 2.131(2) yes . 55501
Si(2) C(9) 1.909(6) yes . 55501
Si(2) C(10) 2.829(7) yes . 55501
Si(2) C(11) 2.825(6) yes . 55501
Si(2) C(12) 2.832(7) yes . 55501
C(1) S(1) 3.321(8) yes . 55501
C(1) C(2) 2.99(1) yes . 55501
C(1) C(3) 3.093(9) yes . 55501
C(1) C(4) 3.41(1) yes . 55501
C(1) C(6) 3.55(1) yes . 55501
C(2) Ni(1) 1.945(7) yes . 55505
C(2) S(1) 3.370(6) yes . 55501
C(2) S(1) 1.945(7) yes . 55505
C(2) S(2) 1.945(7) yes . 55505
C(2) P(1) 1.945(7) yes . 55505
C(2) P(2) 1.945(7) yes . 55505
C(2) Si(1) 1.945(7) yes . 55505
C(2) Si(2) 1.945(7) yes . 55505
C(2) C(1) 2.99(1) yes . 55501
C(2) C(1) 1.94(1) yes . 55505
C(2) C(2) 1.94(1) yes . 55505
C(2) C(3) 3.042(9) yes . 55501
C(2) C(3) 1.945(9) yes . 55505
C(2) C(4) 3.38(1) yes . 55501
C(2) C(4) 1.94(1) yes . 55505
C(2) C(5) 3.38(1) yes . 55501
C(2) C(5) 1.94(1) yes . 55505
C(2) C(6) 1.94(1) yes . 55505
C(2) C(7) 1.94(1) yes . 55505
C(2) C(8) 3.53(1) yes . 55501
C(2) C(8) 1.94(1) yes . 55505
C(2) C(9) 1.945(9) yes . 55505
C(2) C(10) 1.94(1) yes . 55505
C(2) C(11) 1.94(1) yes . 55505
C(2) C(12) 1.94(1) yes . 55505
C(2) C(13) 1.945(9) yes . 55505
C(2) C(14) 1.945(9) yes . 55505
C(2) C(15) 1.94(1) yes . 55505
C(2) C(16) 1.94(1) yes . 55505
C(2) C(17) 1.94(1) yes . 55505
C(2) C(18) 1.94(1) yes . 55505
C(2) C(19) 1.945(9) yes . 55505
C(2) C(20) 1.94(1) yes . 55505
C(2) C(21) 1.94(1) yes . 55505
C(2) C(22) 1.94(1) yes . 55505
C(2) C(23) 1.94(1) yes . 55505
C(2) C(24) 1.94(1) yes . 55505
C(2) C(25) 1.945(9) yes . 55505
C(2) C(26) 1.945(9) yes . 55505
C(2) C(27) 1.945(9) yes . 55505
C(2) C(28) 1.945(9) yes . 55505
C(2) C(29) 1.94(1) yes . 55505
C(2) C(30) 1.945(9) yes . 55505
C(2) C(31) 1.945(9) yes . 55505
C(2) C(32) 1.945(9) yes . 55505
C(2) C(33) 1.945(9) yes . 55505
C(2) C(34) 1.945(9) yes . 55505
C(2) C(35) 1.94(1) yes . 55505
C(2) C(36) 1.94(1) yes . 55505
C(2) C(37) 1.94(1) yes . 55505
C(2) C(38) 1.94(1) yes . 55505
C(3) S(1) 3.252(6) yes . 55501
C(3) Si(1) 1.913(6) yes . 55501
C(3) C(1) 3.093(9) yes . 55501
C(3) C(2) 3.042(9) yes . 55501
C(4) Si(1) 2.818(7) yes . 55501
C(4) C(1) 3.41(1) yes . 55501
C(4) C(2) 3.38(1) yes . 55501
C(4) C(5) 2.47(1) yes . 55501
C(4) C(6) 2.47(1) yes . 55501
C(5) S(1) 3.590(7) yes . 55501
C(5) Si(1) 2.809(7) yes . 55501
C(5) C(2) 3.38(1) yes . 55501
C(5) C(4) 2.47(1) yes . 55501
C(5) C(6) 2.47(1) yes . 55501
C(6) S(1) 3.550(8) yes . 55501
C(6) Si(1) 2.846(8) yes . 55501
C(6) C(1) 3.55(1) yes . 55501
C(6) C(4) 2.47(1) yes . 55501
C(6) C(5) 2.47(1) yes . 55501
C(7) S(2) 3.281(8) yes . 55501
C(7) C(8) 3.00(1) yes . 55501
C(7) C(9) 3.117(9) yes . 55501
C(7) C(12) 3.38(1) yes . 55501
C(8) S(2) 3.375(7) yes . 55501
C(8) C(2) 3.53(1) yes . 55501
C(8) C(7) 3.00(1) yes . 55501
C(8) C(9) 3.04(1) yes . 55501
C(8) C(10) 3.25(1) yes . 55501
C(8) C(11) 3.59(1) yes . 55501
C(9) S(2) 3.231(7) yes . 55501
C(9) Si(2) 1.909(6) yes . 55501
C(9) C(7) 3.117(9) yes . 55501
C(9) C(8) 3.04(1) yes . 55501
C(10) Si(2) 2.829(7) yes . 55501
C(10) C(8) 3.25(1) yes . 55501
C(10) C(11) 2.49(1) yes . 55501
C(10) C(12) 2.46(1) yes . 55501
C(11) S(2) 3.373(7) yes . 55501
C(11) Si(2) 2.825(6) yes . 55501
C(11) C(8) 3.59(1) yes . 55501
C(11) C(10) 2.49(1) yes . 55501
C(11) C(12) 2.49(1) yes . 55501
C(12) Si(2) 2.832(7) yes . 55501
C(12) C(7) 3.38(1) yes . 55501
C(12) C(10) 2.46(1) yes . 55501
C(12) C(11) 2.49(1) yes . 55501
C(12) C(17) 3.58(1) yes . 55501
C(13) Ni(1) 3.406(6) yes . 55501
C(13) S(2) 3.566(6) yes . 55501
C(13) C(15) 2.41(1) yes . 55501
C(13) C(16) 2.78(1) yes . 55501
C(13) C(17) 2.392(9) yes . 55501
C(13) C(19) 2.964(9) yes . 55501
C(13) C(20) 3.312(9) yes . 55501
C(13) C(25) 2.880(9) yes . 55501
C(14) P(1) 2.781(7) yes . 55501
C(14) C(16) 2.40(1) yes . 55501
C(14) C(17) 2.75(1) yes . 55501
C(14) C(18) 2.393(9) yes . 55501
C(14) C(25) 3.202(9) yes . 55501
C(15) C(13) 2.41(1) yes . 55501
C(15) C(17) 2.38(1) yes . 55501
C(15) C(18) 2.77(1) yes . 55501
C(16) C(13) 2.78(1) yes . 55501
C(16) C(14) 2.40(1) yes . 55501
C(16) C(18) 2.41(1) yes . 55501
C(16) C(30) 3.551(9) yes . 65504
C(17) C(12) 3.58(1) yes . 55501
C(17) C(13) 2.392(9) yes . 55501
C(17) C(14) 2.75(1) yes . 55501
C(17) C(15) 2.38(1) yes . 55501
C(18) P(1) 2.808(7) yes . 55501
C(18) C(14) 2.393(9) yes . 55501
C(18) C(15) 2.77(1) yes . 55501
C(18) C(16) 2.41(1) yes . 55501
C(18) C(19) 3.277(9) yes . 55501
C(18) C(20) 3.33(1) yes . 55501
C(19) Ni(1) 3.366(6) yes . 55501
C(19) S(2) 3.415(6) yes . 55501
C(19) C(13) 2.964(9) yes . 55501
C(19) C(18) 3.277(9) yes . 55501
C(19) C(21) 2.40(1) yes . 55501
C(19) C(22) 2.78(1) yes . 55501
C(19) C(23) 2.39(1) yes . 55501
C(19) C(25) 2.834(8) yes . 55501
C(20) P(1) 2.800(7) yes . 55501
C(20) C(13) 3.312(9) yes . 55501
C(20) C(18) 3.33(1) yes . 55501
C(20) C(22) 2.40(1) yes . 55501
C(20) C(23) 2.76(1) yes . 55501
C(20) C(24) 2.401(9) yes . 55501
C(20) C(25) 3.365(9) yes . 55501
C(21) C(19) 2.40(1) yes . 55501
C(21) C(23) 2.37(1) yes . 55501
C(21) C(24) 2.75(1) yes . 55501
C(22) C(19) 2.78(1) yes . 55501
C(22) C(20) 2.40(1) yes . 55501
C(22) C(24) 2.39(1) yes . 55501
C(23) C(19) 2.39(1) yes . 55501
C(23) C(20) 2.76(1) yes . 55501
C(23) C(21) 2.37(1) yes . 55501
C(24) Ni(1) 3.529(7) yes . 55501
C(24) S(2) 3.430(7) yes . 55501
C(24) P(1) 2.783(7) yes . 55501
C(24) C(20) 2.401(9) yes . 55501
C(24) C(21) 2.75(1) yes . 55501
C(24) C(22) 2.39(1) yes . 55501
C(25) Ni(1) 3.317(6) yes . 55501
C(25) P(1) 1.855(6) yes . 55501
C(25) P(2) 2.698(6) yes . 55501
C(25) C(13) 2.880(9) yes . 55501
C(25) C(14) 3.202(9) yes . 55501
C(25) C(19) 2.834(8) yes . 55501
C(25) C(20) 3.365(9) yes . 55501
C(25) C(33) 3.255(8) yes . 55501
C(25) C(34) 3.519(8) yes . 55504
C(25) C(38) 3.438(9) yes . 55501
C(26) Ni(1) 3.219(6) yes . 55501
C(26) P(1) 2.732(6) yes . 55501
C(26) C(27) 2.881(8) yes . 55501
C(26) C(28) 3.317(9) yes . 55501
C(26) C(33) 2.889(8) yes . 55501
C(26) C(38) 3.167(9) yes . 55501
C(27) Ni(1) 3.523(6) yes . 55501
C(27) S(1) 3.434(6) yes . 55501
C(27) C(26) 2.881(8) yes . 55501
C(27) C(29) 2.396(9) yes . 55501
C(27) C(30) 2.771(9) yes . 55501
C(27) C(31) 2.382(9) yes . 55501
C(27) C(33) 2.890(8) yes . 55501
C(28) P(2) 2.756(6) yes . 55501
C(28) C(26) 3.317(9) yes . 55501
C(28) C(30) 2.377(9) yes . 55501
C(28) C(31) 2.742(9) yes . 55501
C(28) C(32) 2.376(9) yes . 55501
C(29) C(27) 2.396(9) yes . 55501
C(29) C(31) 2.38(1) yes . 55501
C(29) C(32) 2.749(9) yes . 55501
C(30) C(16) 3.551(9) yes . 45404
C(30) C(27) 2.771(9) yes . 55501
C(30) C(28) 2.377(9) yes . 55501
C(30) C(32) 2.398(9) yes . 55501
C(31) C(27) 2.382(9) yes . 55501
C(31) C(28) 2.742(9) yes . 55501
C(31) C(29) 2.38(1) yes . 55501
C(32) P(2) 2.805(6) yes . 55501
C(32) C(28) 2.376(9) yes . 55501
C(32) C(29) 2.749(9) yes . 55501
C(32) C(30) 2.398(9) yes . 55501
C(32) C(33) 3.104(8) yes . 55501
C(33) Ni(1) 3.248(6) yes . 55501
C(33) C(25) 3.255(8) yes . 55501
C(33) C(26) 2.889(8) yes . 55501
C(33) C(27) 2.890(8) yes . 55501
C(33) C(32) 3.104(8) yes . 55501
C(33) C(35) 2.404(9) yes . 55501
C(33) C(36) 2.779(9) yes . 55501
C(33) C(37) 2.408(9) yes . 55501
C(34) Ni(1) 3.425(6) yes . 55501
C(34) P(2) 2.777(6) yes . 55501
C(34) C(25) 3.519(8) yes . 55404
C(34) C(36) 2.391(9) yes . 55501
C(34) C(37) 2.756(9) yes . 55501
C(34) C(38) 2.396(9) yes . 55501
C(35) C(33) 2.404(9) yes . 55501
C(35) C(37) 2.38(1) yes . 55501
C(35) C(38) 2.76(1) yes . 55501
C(36) C(33) 2.779(9) yes . 55501
C(36) C(34) 2.391(9) yes . 55501
C(36) C(38) 2.39(1) yes . 55501
C(37) C(33) 2.408(9) yes . 55501
C(37) C(34) 2.756(9) yes . 55501
C(37) C(35) 2.38(1) yes . 55501
C(38) P(2) 2.827(6) yes . 55501
C(38) C(25) 3.438(9) yes . 55501
C(38) C(26) 3.167(9) yes . 55501
C(38) C(34) 2.396(9) yes . 55501
C(38) C(35) 2.76(1) yes . 55501
C(38) C(36) 2.39(1) yes . 55501

loop_
_geom_torsion_atom_site_label_1
_geom_torsion_atom_site_label_2
_geom_torsion_atom_site_label_3
_geom_torsion_atom_site_label_4
_geom_torsion
_geom_torsion_publ_flag
_geom_torsion_site_symmetry_1
_geom_torsion_site_symmetry_2
_geom_torsion_site_symmetry_3
_geom_torsion_site_symmetry_4
S(2) Ni(1) S(1) Si(1) 61.34(8) yes . . . .
P(2) Ni(1) S(1) Si(1) -117.74(8) yes . . . .
S(1) Ni(1) S(2) Si(2) 61.72(8) yes . . . .
P(1) Ni(1) S(2) Si(2) -115.56(8) yes . . . .
S(2) Ni(1) P(1) C(13) 67.8(2) yes . . . .
S(2) Ni(1) P(1) C(19) -61.2(2) yes . . . .
S(2) Ni(1) P(1) C(25) -174.8(2) yes . . . .
P(2) Ni(1) P(1) C(13) -113.6(2) yes . . . .
P(2) Ni(1) P(1) C(19) 117.4(2) yes . . . .
P(2) Ni(1) P(1) C(25) 3.8(2) yes . . . .
S(1) Ni(1) P(2) C(26) 155.7(2) yes . . . .
S(1) Ni(1) P(2) C(27) 33.1(2) yes . . . .
S(1) Ni(1) P(2) C(33) -91.4(2) yes . . . .
P(1) Ni(1) P(2) C(26) -27.1(2) yes . . . .
P(1) Ni(1) P(2) C(27) -149.7(2) yes . . . .
P(1) Ni(1) P(2) C(33) 85.8(2) yes . . . .
Ni(1) S(1) Si(1) C(1) 37.9(3) yes . . . .
Ni(1) S(1) Si(1) C(2) -83.2(3) yes . . . .
Ni(1) S(1) Si(1) C(3) 157.9(2) yes . . . .
Ni(1) S(2) Si(2) C(7) 44.6(3) yes . . . .
Ni(1) S(2) Si(2) C(8) -76.3(3) yes . . . .
Ni(1) S(2) Si(2) C(9) 165.5(2) yes . . . .
Ni(1) P(1) C(13) C(14) 74.4(5) yes . . . .
Ni(1) P(1) C(13) C(18) -99.6(5) yes . . . .
C(19) P(1) C(13) C(14) -153.7(4) yes . . . .
C(19) P(1) C(13) C(18) 32.4(6) yes . . . .
C(25) P(1) C(13) C(14) -47.3(5) yes . . . .
C(25) P(1) C(13) C(18) 138.7(5) yes . . . .
Ni(1) P(1) C(19) C(20) 173.8(5) yes . . . .
Ni(1) P(1) C(19) C(24) -13.5(6) yes . . . .
C(13) P(1) C(19) C(20) 40.9(6) yes . . . .
C(13) P(1) C(19) C(24) -146.4(5) yes . . . .
C(25) P(1) C(19) C(20) -66.8(5) yes . . . .
C(25) P(1) C(19) C(24) 105.9(5) yes . . . .
Ni(1) P(1) C(25) C(26) 25.0(4) yes . . . .
C(13) P(1) C(25) C(26) 150.6(4) yes . . . .
C(19) P(1) C(25) C(26) -97.2(4) yes . . . .
Ni(1) P(2) C(26) C(25) 49.9(4) yes . . . .
C(27) P(2) C(26) C(25) -176.1(3) yes . . . .
C(33) P(2) C(26) C(25) -65.6(4) yes . . . .
Ni(1) P(2) C(27) C(28) 64.6(5) yes . . . .
Ni(1) P(2) C(27) C(32) -116.7(5) yes . . . .
C(26) P(2) C(27) C(28) -59.1(5) yes . . . .
C(26) P(2) C(27) C(32) 119.5(5) yes . . . .
C(33) P(2) C(27) C(28) -169.4(4) yes . . . .
C(33) P(2) C(27) C(32) 9.2(5) yes . . . .
Ni(1) P(2) C(33) C(34) 34.0(5) yes . . . .
Ni(1) P(2) C(33) C(38) -142.3(5) yes . . . .
C(26) P(2) C(33) C(34) 148.6(4) yes . . . .
C(26) P(2) C(33) C(38) -27.8(5) yes . . . .
C(27) P(2) C(33) C(34) -101.1(5) yes . . . .
C(27) P(2) C(33) C(38) 82.5(5) yes . . . .
S(1) Si(1) C(3) C(4) -177.8(4) yes . . . .
S(1) Si(1) C(3) C(5) 64.2(5) yes . . . .
S(1) Si(1) C(3) C(6) -57.0(5) yes . . . .
C(1) Si(1) C(3) C(4) -56.2(5) yes . . . .
C(1) Si(1) C(3) C(5) -174.2(4) yes . . . .
C(1) Si(1) C(3) C(6) 64.7(5) yes . . . .
C(2) Si(1) C(3) C(4) 58.3(5) yes . . . .
C(2) Si(1) C(3) C(5) -59.7(5) yes . . . .
C(2) Si(1) C(3) C(6) 179.2(4) yes . . . .
S(2) Si(2) C(9) C(10) 167.8(4) yes . . . .
S(2) Si(2) C(9) C(11) 47.1(5) yes . . . .
S(2) Si(2) C(9) C(12) -73.0(5) yes . . . .
C(7) Si(2) C(9) C(10) -72.1(5) yes . . . .
C(7) Si(2) C(9) C(11) 167.3(4) yes . . . .
C(7) Si(2) C(9) C(12) 47.1(5) yes . . . .
C(8) Si(2) C(9) C(10) 44.5(5) yes . . . .
C(8) Si(2) C(9) C(11) -76.1(5) yes . . . .
C(8) Si(2) C(9) C(12) 163.8(4) yes . . . .
P(1) C(13) C(14) C(15) -174.6(5) yes . . . .
C(18) C(13) C(14) C(15) -0.5(9) yes . . . .
P(1) C(13) C(18) C(17) 175.2(5) yes . . . .
C(14) C(13) C(18) C(17) 1.3(9) yes . . . .
C(13) C(14) C(15) C(16) 0(1) yes . . . .
C(14) C(15) C(16) C(17) 0(1) yes . . . .
C(15) C(16) C(17) C(18) 1(1) yes . . . .
C(16) C(17) C(18) C(13) -1(1) yes . . . .
P(1) C(19) C(20) C(21) 173.1(6) yes . . . .
C(24) C(19) C(20) C(21) 0(1) yes . . . .
P(1) C(19) C(24) C(23) -172.1(6) yes . . . .
C(20) C(19) C(24) C(23) 0.7(9) yes . . . .
C(19) C(20) C(21) C(22) 0(1) yes . . . .
C(20) C(21) C(22) C(23) 0(1) yes . . . .
C(21) C(22) C(23) C(24) 1(1) yes . . . .
C(22) C(23) C(24) C(19) -1(1) yes . . . .
P(1) C(25) C(26) P(2) -45.5(5) yes . . . .
P(2) C(27) C(28) C(29) 178.4(5) yes . . . .
C(32) C(27) C(28) C(29) -0.3(9) yes . . . .
P(2) C(27) C(32) C(31) -178.3(5) yes . . . .
C(28) C(27) C(32) C(31) 0.4(9) yes . . . .
C(27) C(28) C(29) C(30) 0(1) yes . . . .
C(28) C(29) C(30) C(31) -1(1) yes . . . .
C(29) C(30) C(31) C(32) 1(1) yes . . . .
C(30) C(31) C(32) C(27) -1(1) yes . . . .
P(2) C(33) C(34) C(35) -176.9(5) yes . . . .
C(38) C(33) C(34) C(35) -0.4(9) yes . . . .
P(2) C(33) C(38) C(37) 176.4(5) yes . . . .
C(34) C(33) C(38) C(37) -0.0(9) yes . . . .
C(33) C(34) C(35) C(36) 0(1) yes . . . .
C(34) C(35) C(36) C(37) 0(1) yes . . . .
C(35) C(36) C(37) C(38) 0(1) yes . . . .
C(36) C(37) C(38) C(33) 0(1) yes . . . .
